data_2203527
loop_
_publ_author_name
'Lin, Qi'
'Zhang, You-Ming'
'Wei, Tai-bao'
'Wang, Hai'

_publ_section_title
;
 <i>N</i>-Ethoxycarbonyl-<i>N</i>'-(2-methylphenyl)thiourea
;
_journal_issue 4
_journal_name_full 'Acta Crystallographica Section E'
_journal_page_first o580
_journal_page_last o582
_journal_paper_doi 10.1107/S1600536804005161
_journal_volume 60
_journal_year 2004
_chemical_formula_iupac 'C11 H14 N2 O2 S'
_chemical_formula_moiety 'C11 H14 N2 O2 S'
_chemical_formula_sum 'C11 H14 N2 O2 S'
_chemical_formula_weight 238.30
_chemical_melting_point 425
_chemical_name_common N-ethoxycarbonyl-N'-(2-methylphenyl)thiourea
_chemical_name_systematic
;
N-ethoxycarbonyl-N'-(2-methylphenyl)thiourea
;
_space_group_IT_number 14
_symmetry_cell_setting monoclinic
_symmetry_space_group_name_Hall '-P 2yn'
_symmetry_space_group_name_H-M 'P 1 21/n 1'
_atom_sites_solution_hydrogens geom
_atom_sites_solution_primary direct
_atom_sites_solution_secondary difmap
_audit_creation_method SHELXL97
_cell_angle_alpha 90.00
_cell_angle_beta 103.820(10)
_cell_angle_gamma 90.00
_cell_formula_units_Z 4
_cell_length_a 7.3600(10)
_cell_length_b 15.811(3)
_cell_length_c 10.789(2)
_cell_measurement_reflns_used 28
_cell_measurement_temperature 296(2)
_cell_measurement_theta_max 15.09
_cell_measurement_theta_min 3.31
_cell_volume 1219.2(4)
_computing_cell_refinement XSCANS
_computing_data_collection 'XSCANS (Siemens, 1994)'
_computing_data_reduction 'SHELXTL (Siemens, 1998)'
_computing_molecular_graphics SHELXTL
_computing_publication_material SHELXTL
_computing_structure_refinement 'SHELXL97 (Sheldrick, 1997)'
_computing_structure_solution 'SHELXS97 (Sheldrick, 1997)'
_diffrn_ambient_temperature 296(2)
_diffrn_measured_fraction_theta_full 1.000
_diffrn_measured_fraction_theta_max 1.000
_diffrn_measurement_device_type 'Siemens P4'
_diffrn_measurement_method \w
_diffrn_radiation_monochromator graphite
_diffrn_radiation_source 'normal-focus sealed tube'
_diffrn_radiation_type MoK\a
_diffrn_radiation_wavelength 0.71073
_diffrn_reflns_av_R_equivalents 0.0173
_diffrn_reflns_av_sigmaI/netI 0.0286
_diffrn_reflns_limit_h_max 8
_diffrn_reflns_limit_h_min 0
_diffrn_reflns_limit_k_max 19
_diffrn_reflns_limit_k_min 0
_diffrn_reflns_limit_l_max 12
_diffrn_reflns_limit_l_min -13
_diffrn_reflns_number 2625
_diffrn_reflns_theta_full 25.49
_diffrn_reflns_theta_max 25.49
_diffrn_reflns_theta_min 2.33
_diffrn_standards_decay_% 4.59
_diffrn_standards_interval_count 97
_diffrn_standards_number 3
_exptl_absorpt_coefficient_mu 0.253
_exptl_absorpt_correction_T_max 0.902
_exptl_absorpt_correction_T_min 0.871
_exptl_absorpt_correction_type empirical
_exptl_absorpt_process_details '(SADABS; Bruker, 1998)'
_exptl_crystal_colour colourless
_exptl_crystal_density_diffrn 1.298
_exptl_crystal_density_meas ?
_exptl_crystal_density_method .
_exptl_crystal_description block
_exptl_crystal_F_000 504
_exptl_crystal_size_max 0.58
_exptl_crystal_size_mid 0.58
_exptl_crystal_size_min 0.50
_refine_diff_density_max 0.313
_refine_diff_density_min -0.315
_refine_ls_extinction_coef 0.042(4)
_refine_ls_extinction_expression Fc^*^=kFc[1+0.001xFc^2^\l^3^/sin(2\q)]^-1/4^
_refine_ls_extinction_method 'SHELXL97 (Sheldrick, 1997)'
_refine_ls_goodness_of_fit_ref 1.081
_refine_ls_hydrogen_treatment constr
_refine_ls_matrix_type full
_refine_ls_number_parameters 148
_refine_ls_number_reflns 2257
_refine_ls_number_restraints 0
_refine_ls_restrained_S_all 1.081
_refine_ls_R_factor_all 0.0565
_refine_ls_R_factor_gt 0.0424
_refine_ls_shift/su_max 0.001
_refine_ls_shift/su_mean 0.000
_refine_ls_structure_factor_coef Fsqd
_refine_ls_weighting_details 'calc w = 1/[\s^2^(Fo^2^)+(0.0551P)^2^+0.2368P] where P=(Fo^2^+2Fc^2^)/3'
_refine_ls_weighting_scheme calc
_refine_ls_wR_factor_gt 0.1094
_refine_ls_wR_factor_ref 0.1148
_reflns_number_gt 1734
_reflns_number_total 2257
_reflns_threshold_expression I>2\s(I)
_cod_data_source_file ww6175.cif
_cod_data_source_block I
_cod_depositor_comments
;
The following automatic conversions were performed:
'_symmetry_cell_setting' value 'Monoclinic' changed to 'monoclinic'
according to '/home/saulius/struct/CIF-dictionaries/cif_core.dic'
dictionary named 'cif_core.dic' version 2.4.1 from 2010-06-29.

Automatic conversion script
Id: cif_fix_enum 1527 2010-12-29 10:47:43Z saulius 

The following automatic conversions were performed:

'_symmetry_cell_setting' value 'Monoclinic' changed to 'monoclinic'
according to /home/saulius/struct/CIF-dictionaries/cif_core.dic
dictionary named 'cif_core.dic' version 2.4.1 from 2010-06-29.

Automatic conversion script
Id: cif_fix_values 1715 2011-07-08 13:25:40Z adriana 
;
_cod_original_sg_symbol_H-M 'P 21/n'
_cod_database_code 2203527
_cod_database_fobs_code 2203527

loop_
_symmetry_equiv_pos_as_xyz
'x, y, z'
'-x+1/2, y+1/2, -z+1/2'
'-x, -y, -z'
'x-1/2, -y-1/2, z-1/2'

loop_
_atom_site_label
_atom_site_fract_x
_atom_site_fract_y
_atom_site_fract_z
_atom_site_U_iso_or_equiv
_atom_site_adp_type
_atom_site_calc_flag
_atom_site_refinement_flags
_atom_site_occupancy
_atom_site_type_symbol
S 0.21626(10) 0.57872(5) 0.96085(6) 0.0729(3) Uani d . 1 S
O1 -0.1522(2) 0.48705(11) 0.58212(14) 0.0614(5) Uani d . 1 O
O2 -0.30556(19) 0.42783(9) 0.71735(12) 0.0434(4) Uani d . 1 O
N1 0.1599(2) 0.56970(11) 0.70804(15) 0.0442(4) Uani d . 1 N
H1N 0.1004 0.5468 0.6377 0.057 Uiso calc R 1 H
N2 -0.0412(2) 0.49301(11) 0.79946(15) 0.0436(4) Uani d . 1 N
H2N -0.0599 0.4712 0.8684 0.057 Uiso calc R 1 H
C1 0.0548(3) 0.71543(17) 0.5512(2) 0.0641(7) Uani d . 1 C
H1A 0.0278 0.6798 0.4770 0.077 Uiso calc R 1 H
H1B 0.0397 0.7736 0.5252 0.077 Uiso calc R 1 H
H1C -0.0296 0.7024 0.6039 0.077 Uiso calc R 1 H
C2 0.2533(3) 0.70065(14) 0.62556(19) 0.0450(5) Uani d . 1 C
C3 0.3946(3) 0.75736(15) 0.6167(2) 0.0567(6) Uani d . 1 C
H3 0.3645 0.8059 0.5674 0.074 Uiso calc R 1 H
C4 0.5779(3) 0.74288(16) 0.6796(2) 0.0578(6) Uani d . 1 C
H4 0.6702 0.7814 0.6722 0.075 Uiso calc R 1 H
C5 0.6250(3) 0.67160(16) 0.7533(2) 0.0565(6) Uani d . 1 C
H5 0.7491 0.6616 0.7950 0.073 Uiso calc R 1 H
C6 0.4871(3) 0.61468(14) 0.7652(2) 0.0468(5) Uani d . 1 C
H6 0.5177 0.5668 0.8159 0.061 Uiso calc R 1 H
C7 0.3037(3) 0.62964(13) 0.70117(18) 0.0398(5) Uani d . 1 C
C8 0.1113(3) 0.54664(13) 0.81432(19) 0.0421(5) Uani d . 1 C
C9 -0.1663(3) 0.47028(13) 0.68827(19) 0.0403(5) Uani d . 1 C
C10 -0.4615(3) 0.40406(18) 0.6137(2) 0.0662(7) Uani d . 1 C
H10A -0.4167 0.3722 0.5501 0.079 Uiso calc R 1 H
H10B -0.5245 0.4543 0.5732 0.079 Uiso calc R 1 H
C11 -0.5919(4) 0.3524(2) 0.6650(3) 0.0878(10) Uani d . 1 C
H11A -0.5340 0.2993 0.6945 0.105 Uiso calc R 1 H
H11B -0.7032 0.3423 0.5992 0.105 Uiso calc R 1 H
H11C -0.6239 0.3816 0.7348 0.105 Uiso calc R 1 H

loop_
_atom_site_aniso_label
_atom_site_aniso_U_11
_atom_site_aniso_U_22
_atom_site_aniso_U_33
_atom_site_aniso_U_12
_atom_site_aniso_U_13
_atom_site_aniso_U_23
S 0.0765(5) 0.1085(6) 0.0352(3) -0.0509(4) 0.0167(3) -0.0167(3)
O1 0.0625(10) 0.0906(12) 0.0305(8) -0.0316(9) 0.0096(7) -0.0008(8)
O2 0.0419(8) 0.0518(8) 0.0351(7) -0.0143(7) 0.0063(6) 0.0010(6)
N1 0.0471(10) 0.0540(11) 0.0316(9) -0.0173(8) 0.0097(7) -0.0060(8)
N2 0.0476(10) 0.0525(10) 0.0294(9) -0.0151(8) 0.0068(7) 0.0022(7)
C1 0.0579(15) 0.0715(17) 0.0615(15) 0.0002(13) 0.0115(12) 0.0099(13)
C2 0.0475(12) 0.0488(13) 0.0410(11) -0.0051(10) 0.0152(9) -0.0049(10)
C3 0.0648(16) 0.0481(13) 0.0607(15) -0.0089(12) 0.0218(12) 0.0016(11)
C4 0.0565(15) 0.0565(15) 0.0651(16) -0.0204(12) 0.0234(12) -0.0117(12)
C5 0.0404(12) 0.0704(16) 0.0590(14) -0.0085(12) 0.0124(11) -0.0174(13)
C6 0.0464(12) 0.0511(13) 0.0440(12) -0.0019(10) 0.0130(10) -0.0050(10)
C7 0.0433(12) 0.0456(12) 0.0337(10) -0.0102(9) 0.0153(9) -0.0081(9)
C8 0.0429(12) 0.0472(12) 0.0369(11) -0.0086(9) 0.0110(9) -0.0007(9)
C9 0.0421(11) 0.0415(11) 0.0365(11) -0.0044(9) 0.0080(9) -0.0003(9)
C10 0.0574(15) 0.094(2) 0.0423(13) -0.0317(14) 0.0012(11) 0.0005(13)
C11 0.0573(17) 0.117(3) 0.080(2) -0.0390(17) -0.0005(15) 0.0111(18)

loop_
_atom_type_symbol
_atom_type_description
_atom_type_scat_dispersion_real
_atom_type_scat_dispersion_imag
_atom_type_scat_source
C C 0.0033 0.0016 'International Tables Vol C Tables 4.2.6.8 and 6.1.1.4'
H H 0.0000 0.0000 'International Tables Vol C Tables 4.2.6.8 and 6.1.1.4'
N N 0.0061 0.0033 'International Tables Vol C Tables 4.2.6.8 and 6.1.1.4'
O O 0.0106 0.0060 'International Tables Vol C Tables 4.2.6.8 and 6.1.1.4'
S S 0.1246 0.1234 'International Tables Vol C Tables 4.2.6.8 and 6.1.1.4'

loop_
_geom_angle_atom_site_label_1
_geom_angle_atom_site_label_2
_geom_angle_atom_site_label_3
_geom_angle
C9 O2 C10 117.65(16)
C8 N1 C7 125.35(17)
C8 N1 H1N 117.3
C7 N1 H1N 117.3
C9 N2 C8 128.07(17)
C9 N2 H2N 116.0
C8 N2 H2N 116.0
C2 C1 H1A 109.5
C2 C1 H1B 109.5
H1A C1 H1B 109.5
C2 C1 H1C 109.5
H1A C1 H1C 109.5
H1B C1 H1C 109.5
C7 C2 C3 117.6(2)
C7 C2 C1 121.9(2)
C3 C2 C1 120.5(2)
C4 C3 C2 121.2(2)
C4 C3 H3 119.4
C2 C3 H3 119.4
C5 C4 C3 120.2(2)
C5 C4 H4 119.9
C3 C4 H4 119.9
C4 C5 C6 119.8(2)
C4 C5 H5 120.1
C6 C5 H5 120.1
C7 C6 C5 119.5(2)
C7 C6 H6 120.3
C5 C6 H6 120.3
C6 C7 C2 121.65(19)
C6 C7 N1 120.34(19)
C2 C7 N1 117.97(18)
N1 C8 N2 116.44(17)
N1 C8 S 125.12(16)
N2 C8 S 118.43(15)
O1 C9 O2 125.77(18)
O1 C9 N2 125.50(19)
O2 C9 N2 108.72(16)
O2 C10 C11 108.8(2)
O2 C10 H10A 109.9
C11 C10 H10A 109.9
O2 C10 H10B 109.9
C11 C10 H10B 109.9
H10A C10 H10B 108.3
C10 C11 H11A 109.5
C10 C11 H11B 109.5
H11A C11 H11B 109.5
C10 C11 H11C 109.5
H11A C11 H11C 109.5
H11B C11 H11C 109.5

loop_
_geom_bond_atom_site_label_1
_geom_bond_atom_site_label_2
_geom_bond_distance
S C8 1.664(2)
O1 C9 1.204(2)
O2 C9 1.324(2)
O2 C10 1.448(2)
N1 C8 1.331(3)
N1 C7 1.435(2)
N1 H1N 0.8600
N2 C9 1.374(2)
N2 C8 1.385(3)
N2 H2N 0.8600
C1 C2 1.508(3)
C1 H1A 0.9600
C1 H1B 0.9600
C1 H1C 0.9600
C2 C7 1.385(3)
C2 C3 1.393(3)
C3 C4 1.377(3)
C3 H3 0.9300
C4 C5 1.375(3)
C4 H4 0.9300
C5 C6 1.385(3)
C5 H5 0.9300
C6 C7 1.382(3)
C6 H6 0.9300
C10 C11 1.466(3)
C10 H10A 0.9700
C10 H10B 0.9700
C11 H11A 0.9600
C11 H11B 0.9600
C11 H11C 0.9600

loop_
_geom_hbond_atom_site_label_D
_geom_hbond_atom_site_label_H
_geom_hbond_atom_site_label_A
_geom_hbond_site_symmetry_A
_geom_hbond_distance_DH
_geom_hbond_distance_HA
_geom_hbond_distance_DA
_geom_hbond_angle_DHA
N1 H1N O1 3_566 0.86 2.55 3.244(2) 139
N2 H2N S 3_567 0.86 2.52 3.3505(18) 162
N1 H1N O1 ? 0.86 2.04 2.709(2) 134

loop_
_geom_torsion_atom_site_label_1
_geom_torsion_atom_site_label_2
_geom_torsion_atom_site_label_3
_geom_torsion_atom_site_label_4
_geom_torsion
C7 C2 C3 C4 0.8(3)
C1 C2 C3 C4 -177.1(2)
C2 C3 C4 C5 -0.2(4)
C3 C4 C5 C6 -0.6(3)
C4 C5 C6 C7 1.0(3)
C5 C6 C7 C2 -0.4(3)
C5 C6 C7 N1 177.41(19)
C3 C2 C7 C6 -0.5(3)
C1 C2 C7 C6 177.4(2)
C3 C2 C7 N1 -178.31(18)
C1 C2 C7 N1 -0.4(3)
C8 N1 C7 C6 61.3(3)
C8 N1 C7 C2 -120.8(2)
C7 N1 C8 N2 174.94(19)
C7 N1 C8 S -3.8(3)
C9 N2 C8 N1 -10.7(3)
C9 N2 C8 S 168.16(17)
C10 O2 C9 O1 -4.4(3)
C10 O2 C9 N2 174.87(19)
C8 N2 C9 O1 8.2(4)
C8 N2 C9 O2 -171.15(19)
C9 O2 C10 C11 175.7(2)

loop_
_cod_related_entry_id
_cod_related_entry_database
_cod_related_entry_code
1 ChemSpider 21130919
